data_7026585
loop_
_publ_author_name
'Cousins, David M.'
'Davidson, Matthew G.'
'Garc\'ia-Viv\'o, Daniel'
'Mahon, Mary F.'

_publ_section_title
;
 Structural diversity in polyamine Lewis base stabilised lithium
 aryloxides.
;
_journal_issue 35
_journal_name_full 'Dalton transactions (Cambridge, England : 2003)'
_journal_page_first 8203
_journal_page_last 8209
_journal_paper_doi 10.1039/c0dt00522c
_journal_volume 39
_journal_year 2010
_chemical_absolute_configuration ad
_chemical_formula_sum 'C24 H46 Li N3 O'
_chemical_formula_weight 399.58
_chemical_name_systematic
;
?
;
_space_group_IT_number 33
_symmetry_space_group_name_Hall 'P -2n -2ac'
_symmetry_space_group_name_H-M 'P c 21 n'
_atom_sites_solution_hydrogens geom
_atom_sites_solution_primary direct
_atom_sites_solution_secondary difmap
_audit_conform_dict_location ftp://ftp.iucr.org/pub/cif_core.dic
_audit_conform_dict_name cif_core.dic
_audit_conform_dict_version 2.2
_audit_creation_date 2008-04-21T12:45:26-00:00
_audit_creation_method 'WinGX routine CIF_UPDATE'
_cell_angle_alpha 90
_cell_angle_beta 90
_cell_angle_gamma 90
_cell_formula_units_Z 8
_cell_length_a 8.90800(10)
_cell_length_b 15.6050(3)
_cell_length_c 36.6930(6)
_cell_measurement_reflns_used 45286
_cell_measurement_temperature 150(2)
_cell_measurement_theta_max 25.350
_cell_measurement_theta_min 1.018
_cell_volume 5100.67(14)
_computing_data_collection 'Collect (Bruker AXS BV, 1997-2004)'
_computing_structure_refinement 'SHELXL-97 (Sheldrick, 1997)'
_computing_structure_solution 'SHELXS-97 (Sheldrick, 1990)'
_diffrn_ambient_temperature 150(2)
_diffrn_detector_area_resol_mean 9
_diffrn_measured_fraction_theta_full 0.963
_diffrn_measured_fraction_theta_max 0.963
_diffrn_measurement_device '95mm CCD camera on \k-goniostat'
_diffrn_measurement_device_type KappaCCD
_diffrn_measurement_method CCD
_diffrn_orient_matrix_type 'by Bruker AXS Collect from scalepack cell'
_diffrn_orient_matrix_UB_11 0.0753273
_diffrn_orient_matrix_UB_12 -0.0475011
_diffrn_orient_matrix_UB_13 -0.0004700
_diffrn_orient_matrix_UB_21 0.0277771
_diffrn_orient_matrix_UB_22 0.0157510
_diffrn_orient_matrix_UB_23 -0.0255421
_diffrn_orient_matrix_UB_31 0.0784635
_diffrn_orient_matrix_UB_32 0.0400264
_diffrn_orient_matrix_UB_33 0.0094934
_diffrn_radiation_monochromator graphite
_diffrn_radiation_type MoK\a
_diffrn_radiation_wavelength 0.71073
_diffrn_reflns_av_R_equivalents 0.0822
_diffrn_reflns_av_unetI/netI 0.0911
_diffrn_reflns_limit_h_max 10
_diffrn_reflns_limit_h_min -10
_diffrn_reflns_limit_k_max 18
_diffrn_reflns_limit_k_min -18
_diffrn_reflns_limit_l_max 40
_diffrn_reflns_limit_l_min -32
_diffrn_reflns_number 35008
_diffrn_reflns_theta_full 25.32
_diffrn_reflns_theta_max 25.32
_diffrn_reflns_theta_min 3.52
_exptl_absorpt_coefficient_mu 0.062
_exptl_absorpt_correction_type none
_exptl_crystal_colour colourless
_exptl_crystal_density_diffrn 1.041
_exptl_crystal_density_method 'not measured'
_exptl_crystal_description Block
_exptl_crystal_F_000 1776
_exptl_crystal_size_max 0.3
_exptl_crystal_size_mid 0.3
_exptl_crystal_size_min 0.15
_refine_diff_density_max 0.192
_refine_diff_density_min -0.195
_refine_diff_density_rms 0.05
_refine_ls_abs_structure_details 'Flack H D (1983), Acta Cryst. A39, 876-881'
_refine_ls_abs_structure_Flack 0.2(12)
_refine_ls_extinction_method none
_refine_ls_goodness_of_fit_ref 1.067
_refine_ls_matrix_type full
_refine_ls_number_parameters 547
_refine_ls_number_reflns 8925
_refine_ls_number_restraints 1
_refine_ls_restrained_S_all 1.067
_refine_ls_R_factor_all 0.0937
_refine_ls_R_factor_gt 0.0637
_refine_ls_shift/su_max 0
_refine_ls_shift/su_mean 0
_refine_ls_structure_factor_coef Fsqd
_refine_ls_weighting_details 'calc w=1/[\s^2^(Fo^2^)+(0.0418P)^2^+0.4976P] where P=(Fo^2^+2Fc^2^)/3'
_refine_ls_weighting_scheme calc
_refine_ls_wR_factor_gt 0.0998
_refine_ls_wR_factor_ref 0.1077
_reflns_number_gt 6806
_reflns_number_total 8925
_reflns_threshold_expression >2sigma(I)
_cod_data_source_file c0dt00522c.txt
_cod_data_source_block Compound_2c_k08mgd10
_cod_database_code 7026585

loop_
_symmetry_equiv_pos_as_xyz
'x, y, z'
'-x, y+1/2, -z'
'x+1/2, y+1/2, -z+1/2'
'-x+1/2, y, z+1/2'

loop_
_atom_site_label
_atom_site_type_symbol
_atom_site_fract_x
_atom_site_fract_y
_atom_site_fract_z
_atom_site_U_iso_or_equiv
_atom_site_adp_type
_atom_site_occupancy
_atom_site_symmetry_multiplicity
_atom_site_calc_flag
_atom_site_refinement_flags
O1 O 0.61632(18) 0.92969(10) 0.03711(4) 0.0260(4) Uani 1 1 d .
N1 N 0.5507(2) 0.89896(13) -0.05067(5) 0.0283(5) Uani 1 1 d .
C1 C 0.8558(3) 1.08566(18) -0.04638(7) 0.0385(7) Uani 1 1 d .
H1A H 0.9155 1.1392 -0.0464 0.046 Uiso 1 1 calc R
H1B H 0.79 1.0866 -0.0681 0.046 Uiso 1 1 calc R
Li1 Li 0.6850(5) 0.9543(3) -0.00789(11) 0.0247(10) Uani 1 1 d .
O2 O -0.31959(18) 0.93159(10) 0.28878(4) 0.0248(4) Uani 1 1 d .
N2 N 0.7623(2) 1.08322(14) -0.01351(5) 0.0304(6) Uani 1 1 d .
C2 C 0.9614(3) 1.00969(18) -0.04906(7) 0.0375(7) Uani 1 1 d .
H2A H 1.0148 1.0116 -0.0727 0.045 Uiso 1 1 calc R
H2B H 1.0373 1.0134 -0.0294 0.045 Uiso 1 1 calc R
Li2 Li -0.2498(5) 0.9658(3) 0.24537(11) 0.0273(10) Uani 1 1 d .
N3 N 0.8798(2) 0.92764(14) -0.04596(5) 0.0293(5) Uani 1 1 d .
C3 C 0.6632(3) 0.85257(18) -0.07298(7) 0.0353(7) Uani 1 1 d .
H3A H 0.6172 0.8356 -0.0964 0.042 Uiso 1 1 calc R
H3B H 0.6942 0.7997 -0.0601 0.042 Uiso 1 1 calc R
N4 N -0.3767(2) 0.91834(13) 0.19929(5) 0.0259(5) Uani 1 1 d .
C4 C 0.8002(3) 0.90744(18) -0.08029(7) 0.0345(7) Uani 1 1 d .
H4A H 0.8689 0.8767 -0.097 0.041 Uiso 1 1 calc R
H4B H 0.769 0.9614 -0.0923 0.041 Uiso 1 1 calc R
N5 N -0.1653(2) 1.09481(13) 0.24803(5) 0.0263(5) Uani 1 1 d .
C5 C 0.8539(4) 1.0975(2) 0.01928(7) 0.0520(9) Uani 1 1 d .
H5A H 0.9274 1.0512 0.0217 0.078 Uiso 1 1 calc R
H5B H 0.7888 1.0985 0.0408 0.078 Uiso 1 1 calc R
H5C H 0.9065 1.1525 0.0172 0.078 Uiso 1 1 calc R
N6 N -0.0492(2) 0.95242(14) 0.20613(5) 0.0310(6) Uani 1 1 d .
C6 C 0.6473(4) 1.1503(2) -0.01603(9) 0.0557(9) Uani 1 1 d .
H6A H 0.696 1.2064 -0.0183 0.084 Uiso 1 1 calc R
H6B H 0.585 1.1494 0.006 0.084 Uiso 1 1 calc R
H6C H 0.5842 1.14 -0.0375 0.084 Uiso 1 1 calc R
C7 C 0.9891(3) 0.8594(2) -0.03815(8) 0.0430(8) Uani 1 1 d .
H7A H 1.0681 0.86 -0.0567 0.064 Uiso 1 1 calc R
H7B H 0.9382 0.8037 -0.0384 0.064 Uiso 1 1 calc R
H7C H 1.0338 0.869 -0.0141 0.064 Uiso 1 1 calc R
C8 C 0.4681(3) 0.9606(2) -0.07319(7) 0.0486(8) Uani 1 1 d .
H8A H 0.4151 0.93 -0.0926 0.073 Uiso 1 1 calc R
H8B H 0.5387 1.0015 -0.084 0.073 Uiso 1 1 calc R
H8C H 0.3953 0.9913 -0.058 0.073 Uiso 1 1 calc R
C9 C 0.4442(3) 0.83716(18) -0.03505(8) 0.0415(7) Uani 1 1 d .
H9A H 0.3697 0.8677 -0.0203 0.062 Uiso 1 1 calc R
H9B H 0.4985 0.7962 -0.0197 0.062 Uiso 1 1 calc R
H9C H 0.3932 0.8063 -0.0548 0.062 Uiso 1 1 calc R
C11 C 0.5426(3) 0.88802(15) 0.06220(6) 0.0211(6) Uani 1 1 d .
C12 C 0.4016(3) 0.91985(15) 0.07621(6) 0.0223(6) Uani 1 1 d .
C13 C 0.3162(3) 0.86760(16) 0.09881(6) 0.0253(6) Uani 1 1 d .
H13 H 0.2214 0.8881 0.1068 0.03 Uiso 1 1 calc R
C14 C 0.3624(3) 0.78680(16) 0.11033(6) 0.0242(6) Uani 1 1 d .
C15 C 0.5049(3) 0.76105(16) 0.09978(6) 0.0261(6) Uani 1 1 d .
H15 H 0.5416 0.7077 0.1085 0.031 Uiso 1 1 calc R
C16 C 0.5969(3) 0.80947(16) 0.07700(6) 0.0230(6) Uani 1 1 d .
C17 C 0.3484(3) 1.01064(17) 0.06667(6) 0.0288(6) Uani 1 1 d .
C18 C 0.3128(3) 1.01814(18) 0.02583(7) 0.0396(7) Uani 1 1 d .
H18A H 0.2797 1.0766 0.0203 0.059 Uiso 1 1 calc R
H18B H 0.2328 0.9777 0.0195 0.059 Uiso 1 1 calc R
H18C H 0.403 1.0049 0.0116 0.059 Uiso 1 1 calc R
C19 C 0.4700(3) 1.07529(17) 0.07743(8) 0.0383(7) Uani 1 1 d .
H19A H 0.4841 1.0741 0.1039 0.058 Uiso 1 1 calc R
H19B H 0.4393 1.1329 0.0699 0.058 Uiso 1 1 calc R
H19C H 0.5646 1.0602 0.0654 0.058 Uiso 1 1 calc R
C20 C 0.2050(3) 1.03597(18) 0.08748(8) 0.0426(8) Uani 1 1 d .
H20A H 0.221 1.0281 0.1137 0.064 Uiso 1 1 calc R
H20B H 0.1214 0.9998 0.0795 0.064 Uiso 1 1 calc R
H20C H 0.1812 1.0962 0.0825 0.064 Uiso 1 1 calc R
C21 C 0.2625(3) 0.73024(18) 0.13352(7) 0.0357(7) Uani 1 1 d .
H21A H 0.3004 0.6713 0.133 0.054 Uiso 1 1 calc R
H21B H 0.1599 0.7315 0.1239 0.054 Uiso 1 1 calc R
H21C H 0.2625 0.7513 0.1587 0.054 Uiso 1 1 calc R
C22 C 0.7544(3) 0.77587(16) 0.06708(7) 0.0276(6) Uani 1 1 d .
C23 C 0.8019(3) 0.70023(19) 0.09119(8) 0.0485(9) Uani 1 1 d .
H23A H 0.7388 0.6504 0.0857 0.073 Uiso 1 1 calc R
H23B H 0.7901 0.7159 0.1169 0.073 Uiso 1 1 calc R
H23C H 0.9073 0.6861 0.0864 0.073 Uiso 1 1 calc R
C24 C 0.7570(3) 0.74518(18) 0.02754(7) 0.0363(7) Uani 1 1 d .
H24A H 0.8574 0.7236 0.0216 0.054 Uiso 1 1 calc R
H24B H 0.7321 0.7931 0.0113 0.054 Uiso 1 1 calc R
H24C H 0.6832 0.6992 0.0243 0.054 Uiso 1 1 calc R
C25 C 0.8749(3) 0.8463(2) 0.07221(8) 0.0407(8) Uani 1 1 d .
H25A H 0.9725 0.8247 0.0641 0.061 Uiso 1 1 calc R
H25B H 0.8808 0.8621 0.098 0.061 Uiso 1 1 calc R
H25C H 0.8476 0.8968 0.0578 0.061 Uiso 1 1 calc R
C31 C -0.0732(3) 1.10980(17) 0.21550(7) 0.0335(7) Uani 1 1 d .
H31A H -0.0128 1.1624 0.2191 0.04 Uiso 1 1 calc R
H31B H -0.1398 1.1191 0.1943 0.04 Uiso 1 1 calc R
C32 C 0.0311(3) 1.03491(18) 0.20762(7) 0.0358(7) Uani 1 1 d .
H32A H 0.0822 1.0448 0.184 0.043 Uiso 1 1 calc R
H32B H 0.1089 1.0321 0.2268 0.043 Uiso 1 1 calc R
C33 C -0.2628(3) 0.88389(19) 0.17398(7) 0.0419(8) Uani 1 1 d .
H33A H -0.3082 0.8762 0.1496 0.05 Uiso 1 1 calc R
H33B H -0.2287 0.8271 0.1827 0.05 Uiso 1 1 calc R
C34 C -0.1294(3) 0.9436(2) 0.17114(7) 0.0442(8) Uani 1 1 d .
H34A H -0.0592 0.9214 0.1525 0.053 Uiso 1 1 calc R
H34B H -0.1644 1.0008 0.1631 0.053 Uiso 1 1 calc R
C35 C -0.2742(3) 1.16430(18) 0.25121(8) 0.0412(8) Uani 1 1 d .
H35A H -0.2212 1.2192 0.2525 0.062 Uiso 1 1 calc R
H35B H -0.3339 1.1564 0.2734 0.062 Uiso 1 1 calc R
H35C H -0.3407 1.1639 0.2299 0.062 Uiso 1 1 calc R
C36 C -0.0717(3) 1.09279(17) 0.28101(7) 0.0318(7) Uani 1 1 d .
H36A H -0.0133 1.1459 0.2826 0.048 Uiso 1 1 calc R
H36B H -0.0033 1.0437 0.2798 0.048 Uiso 1 1 calc R
H36C H -0.1361 1.0875 0.3025 0.048 Uiso 1 1 calc R
C37 C -0.4647(3) 0.98627(18) 0.18142(8) 0.0449(8) Uani 1 1 d .
H37A H -0.5171 0.9624 0.1602 0.067 Uiso 1 1 calc R
H37B H -0.3972 1.0322 0.1734 0.067 Uiso 1 1 calc R
H37C H -0.5382 1.0094 0.1987 0.067 Uiso 1 1 calc R
C38 C -0.4812(3) 0.84972(18) 0.20992(7) 0.0354(7) Uani 1 1 d .
H38A H -0.5559 0.8726 0.2269 0.053 Uiso 1 1 calc R
H38B H -0.4252 0.8033 0.2217 0.053 Uiso 1 1 calc R
H38C H -0.532 0.8275 0.1882 0.053 Uiso 1 1 calc R
C39 C 0.0596(3) 0.8824(2) 0.21004(8) 0.0480(8) Uani 1 1 d .
H39A H 0.1383 0.8884 0.1915 0.072 Uiso 1 1 calc R
H39B H 0.0084 0.8274 0.2068 0.072 Uiso 1 1 calc R
H39C H 0.1049 0.8847 0.2344 0.072 Uiso 1 1 calc R
C41 C -0.3890(3) 0.88333(15) 0.31281(6) 0.0209(6) Uani 1 1 d .
C42 C -0.5307(3) 0.90855(15) 0.32804(6) 0.0206(6) Uani 1 1 d .
C43 C -0.6079(3) 0.85095(16) 0.35012(6) 0.0244(6) Uani 1 1 d .
H43 H -0.7038 0.8672 0.3591 0.029 Uiso 1 1 calc R
C44 C -0.5522(3) 0.77119(16) 0.35970(6) 0.0242(6) Uani 1 1 d .
C45 C -0.4087(3) 0.75091(15) 0.34754(6) 0.0238(6) Uani 1 1 d .
H45 H -0.3656 0.6982 0.3551 0.029 Uiso 1 1 calc R
C46 C -0.3250(3) 0.80422(15) 0.32473(6) 0.0215(6) Uani 1 1 d .
C47 C -0.5940(3) 0.99895(16) 0.32095(6) 0.0237(6) Uani 1 1 d .
C48 C -0.6255(3) 1.01283(17) 0.28020(6) 0.0324(7) Uani 1 1 d .
H48A H -0.7004 0.9712 0.2719 0.049 Uiso 1 1 calc R
H48B H -0.5324 1.0051 0.2663 0.049 Uiso 1 1 calc R
H48C H -0.6636 1.071 0.2764 0.049 Uiso 1 1 calc R
C49 C -0.4800(3) 1.06556(16) 0.33449(7) 0.0300(7) Uani 1 1 d .
H49A H -0.5152 1.1232 0.3282 0.045 Uiso 1 1 calc R
H49B H -0.3826 1.0552 0.3229 0.045 Uiso 1 1 calc R
H49C H -0.4693 1.0607 0.361 0.045 Uiso 1 1 calc R
C50 C -0.7412(3) 1.01591(17) 0.34140(7) 0.0297(6) Uani 1 1 d .
H50A H -0.7246 1.0092 0.3677 0.045 Uiso 1 1 calc R
H50B H -0.8177 0.9749 0.3333 0.045 Uiso 1 1 calc R
H50C H -0.7755 1.0744 0.3363 0.045 Uiso 1 1 calc R
C51 C -0.6426(3) 0.70925(17) 0.38290(7) 0.0356(7) Uani 1 1 d .
H51A H -0.6312 0.7243 0.4087 0.053 Uiso 1 1 calc R
H51B H -0.6061 0.6508 0.3789 0.053 Uiso 1 1 calc R
H51C H -0.7488 0.7127 0.3761 0.053 Uiso 1 1 calc R
C52 C -0.1677(3) 0.77646(15) 0.31198(6) 0.0226(6) Uani 1 1 d .
C53 C -0.1106(3) 0.69703(17) 0.33218(7) 0.0353(7) Uani 1 1 d .
H53A H -0.1774 0.6485 0.3272 0.053 Uiso 1 1 calc R
H53B H -0.1088 0.7085 0.3584 0.053 Uiso 1 1 calc R
H53C H -0.0089 0.6832 0.3238 0.053 Uiso 1 1 calc R
C54 C -0.1750(3) 0.75415(17) 0.27123(7) 0.0310(7) Uani 1 1 d .
H54A H -0.0755 0.7361 0.2628 0.046 Uiso 1 1 calc R
H54B H -0.2072 0.8047 0.2574 0.046 Uiso 1 1 calc R
H54C H -0.247 0.7075 0.2675 0.046 Uiso 1 1 calc R
C55 C -0.0504(3) 0.84724(17) 0.31828(7) 0.0303(6) Uani 1 1 d .
H55A H -0.0432 0.8596 0.3444 0.045 Uiso 1 1 calc R
H55B H -0.0808 0.8992 0.3052 0.045 Uiso 1 1 calc R
H55C H 0.0474 0.828 0.3092 0.045 Uiso 1 1 calc R

loop_
_atom_site_aniso_label
_atom_site_aniso_U_11
_atom_site_aniso_U_22
_atom_site_aniso_U_33
_atom_site_aniso_U_23
_atom_site_aniso_U_13
_atom_site_aniso_U_12
O1 0.0303(10) 0.0281(10) 0.0197(9) 0.0032(8) 0.0057(8) -0.0004(8)
N1 0.0324(13) 0.0299(13) 0.0227(12) 0.0008(10) -0.0046(10) -0.0005(11)
C1 0.0416(17) 0.0364(18) 0.0375(17) 0.0086(13) 0.0127(14) -0.0093(15)
Li1 0.027(3) 0.023(2) 0.024(2) 0.0028(18) 0.0009(18) -0.0015(19)
O2 0.0267(10) 0.0264(10) 0.0211(10) 0.0039(8) 0.0037(8) -0.0002(9)
N2 0.0310(14) 0.0321(14) 0.0279(13) 0.0016(10) 0.0076(11) -0.0047(11)
C2 0.0342(17) 0.0464(19) 0.0319(16) -0.0004(14) 0.0109(13) -0.0059(15)
Li2 0.029(3) 0.028(2) 0.025(2) 0.0057(19) -0.0012(19) -0.006(2)
N3 0.0264(12) 0.0381(13) 0.0232(12) 0.0014(10) 0.0004(10) 0.0013(11)
C3 0.0400(18) 0.0408(17) 0.0252(15) -0.0087(13) -0.0052(13) 0.0039(15)
N4 0.0297(13) 0.0257(12) 0.0224(12) 0.0002(9) -0.0005(10) -0.0046(11)
C4 0.0412(18) 0.0402(17) 0.0219(15) -0.0015(13) 0.0063(13) 0.0088(14)
N5 0.0276(12) 0.0280(12) 0.0233(12) 0.0052(10) -0.0007(10) 0.0008(11)
C5 0.053(2) 0.065(2) 0.0371(18) -0.0138(16) 0.0055(16) -0.0266(18)
N6 0.0282(13) 0.0397(14) 0.0251(13) -0.0048(11) 0.0035(10) -0.0042(11)
C6 0.071(2) 0.0350(18) 0.061(2) 0.0147(16) 0.0226(19) 0.0138(18)
C7 0.0355(17) 0.049(2) 0.0444(19) 0.0009(15) 0.0070(14) 0.0113(15)
C8 0.053(2) 0.055(2) 0.0386(18) 0.0030(16) -0.0108(16) 0.0129(17)
C9 0.0359(17) 0.0404(18) 0.0480(19) -0.0040(15) -0.0046(15) -0.0037(15)
C11 0.0270(15) 0.0223(14) 0.0141(14) -0.0004(11) -0.0003(11) -0.0041(12)
C12 0.0252(14) 0.0232(14) 0.0185(14) 0.0003(11) -0.0006(11) -0.0002(12)
C13 0.0212(15) 0.0322(16) 0.0224(15) -0.0035(12) 0.0023(11) -0.0019(12)
C14 0.0252(15) 0.0241(15) 0.0234(15) -0.0009(11) -0.0008(12) -0.0057(12)
C15 0.0370(17) 0.0196(14) 0.0216(15) -0.0010(11) -0.0069(12) 0.0011(12)
C16 0.0258(15) 0.0252(15) 0.0181(14) -0.0032(11) -0.0015(11) -0.0007(12)
C17 0.0326(17) 0.0282(15) 0.0257(15) 0.0039(12) 0.0072(12) 0.0072(13)
C18 0.0444(18) 0.0398(18) 0.0345(17) 0.0091(14) -0.0013(14) 0.0131(16)
C19 0.054(2) 0.0248(16) 0.0365(18) -0.0006(13) 0.0114(15) 0.0026(15)
C20 0.0421(18) 0.0399(18) 0.0458(18) 0.0046(15) 0.0114(15) 0.0116(15)
C21 0.0406(18) 0.0358(17) 0.0307(17) 0.0017(13) 0.0067(13) -0.0089(14)
C22 0.0331(17) 0.0294(16) 0.0204(15) 0.0013(12) 0.0022(12) 0.0066(14)
C23 0.051(2) 0.054(2) 0.0399(19) 0.0118(16) 0.0114(15) 0.0284(17)
C24 0.0365(18) 0.0394(18) 0.0329(17) -0.0058(13) 0.0038(13) 0.0085(14)
C25 0.0253(17) 0.062(2) 0.0350(17) -0.0121(15) -0.0004(13) 0.0032(16)
C31 0.0334(17) 0.0365(17) 0.0307(16) 0.0058(13) 0.0012(13) -0.0086(14)
C32 0.0304(16) 0.0475(19) 0.0297(16) -0.0024(13) 0.0086(13) -0.0105(15)
C33 0.048(2) 0.049(2) 0.0284(16) -0.0103(14) 0.0014(14) -0.0077(16)
C34 0.0447(19) 0.062(2) 0.0261(17) -0.0054(15) 0.0046(14) -0.0114(16)
C35 0.0325(17) 0.0378(19) 0.053(2) 0.0056(15) -0.0010(15) 0.0053(15)
C36 0.0324(16) 0.0312(16) 0.0317(16) 0.0004(12) -0.0014(13) -0.0029(13)
C37 0.052(2) 0.0420(19) 0.0413(18) 0.0100(14) -0.0170(15) -0.0010(16)
C38 0.0336(17) 0.0348(17) 0.0378(17) -0.0019(14) -0.0072(13) -0.0045(14)
C39 0.0387(19) 0.0478(19) 0.058(2) -0.0127(16) 0.0133(16) -0.0018(16)
C41 0.0250(15) 0.0213(14) 0.0165(14) -0.0018(11) -0.0010(11) -0.0052(12)
C42 0.0223(13) 0.0241(14) 0.0154(13) -0.0044(11) -0.0022(11) -0.0026(12)
C43 0.0194(14) 0.0324(16) 0.0213(14) -0.0041(12) 0.0027(11) -0.0026(13)
C44 0.0283(16) 0.0238(14) 0.0204(14) -0.0013(12) 0.0014(11) -0.0061(13)
C45 0.0308(16) 0.0215(14) 0.0189(14) -0.0015(11) -0.0012(12) 0.0021(12)
C46 0.0226(15) 0.0240(14) 0.0180(14) -0.0026(11) 0.0018(11) -0.0011(12)
C47 0.0226(14) 0.0240(14) 0.0246(15) -0.0008(11) 0.0005(11) 0.0000(12)
C48 0.0328(16) 0.0319(16) 0.0327(16) 0.0027(13) -0.0038(13) 0.0084(14)
C49 0.0318(16) 0.0284(15) 0.0297(16) -0.0038(12) 0.0041(12) -0.0017(13)
C50 0.0244(15) 0.0299(16) 0.0350(16) -0.0024(13) 0.0027(12) 0.0032(13)
C51 0.0408(18) 0.0350(17) 0.0310(16) 0.0019(13) 0.0097(13) -0.0081(14)
C52 0.0252(15) 0.0229(14) 0.0197(14) -0.0014(11) 0.0032(11) 0.0017(12)
C53 0.0324(17) 0.0333(16) 0.0403(17) -0.0003(13) 0.0035(13) 0.0083(14)
C54 0.0264(16) 0.0361(17) 0.0304(17) -0.0050(13) 0.0016(12) 0.0058(13)
C55 0.0235(15) 0.0371(16) 0.0302(15) 0.0017(13) -0.0017(12) 0.0002(13)

loop_
_atom_type_symbol
_atom_type_description
_atom_type_scat_dispersion_real
_atom_type_scat_dispersion_imag
_atom_type_scat_source
C C 0.0033 0.0016 'International Tables Vol C Tables 4.2.6.8 and 6.1.1.4'
H H 0 0 'International Tables Vol C Tables 4.2.6.8 and 6.1.1.4'
N N 0.0061 0.0033 'International Tables Vol C Tables 4.2.6.8 and 6.1.1.4'
O O 0.0106 0.006 'International Tables Vol C Tables 4.2.6.8 and 6.1.1.4'
Li Li -0.0003 0.0001 'International Tables Vol C Tables 4.2.6.8 and 6.1.1.4'

loop_
_geom_angle_atom_site_label_1
_geom_angle_atom_site_label_2
_geom_angle_atom_site_label_3
_geom_angle
C11 O1 Li1 157.5(2)
C8 N1 C9 109.0(2)
C8 N1 C3 110.4(2)
C9 N1 C3 109.3(2)
C8 N1 Li1 115.3(2)
C9 N1 Li1 109.73(19)
C3 N1 Li1 102.85(18)
N2 C1 C2 112.7(2)
N2 C1 H1A 109.1
C2 C1 H1A 109.1
N2 C1 H1B 109.1
C2 C1 H1B 109.1
H1A C1 H1B 107.8
O1 Li1 N2 113.5(2)
O1 Li1 N1 113.2(2)
N2 Li1 N1 119.1(2)
O1 Li1 N3 141.8(2)
N2 Li1 N3 82.34(16)
N1 Li1 N3 84.41(16)
C41 O2 Li2 158.5(2)
C1 N2 C6 109.0(2)
C1 N2 C5 110.7(2)
C6 N2 C5 109.3(2)
C1 N2 Li1 106.67(19)
C6 N2 Li1 117.0(2)
C5 N2 Li1 104.1(2)
N3 C2 C1 111.6(2)
N3 C2 H2A 109.3
C1 C2 H2A 109.3
N3 C2 H2B 109.3
C1 C2 H2B 109.3
H2A C2 H2B 108
O2 Li2 N5 111.1(2)
O2 Li2 N4 114.3(2)
N5 Li2 N4 122.6(2)
O2 Li2 N6 142.9(2)
N5 Li2 N6 80.89(16)
N4 Li2 N6 83.46(16)
C7 N3 C2 108.5(2)
C7 N3 C4 109.2(2)
C2 N3 C4 110.8(2)
C7 N3 Li1 121.30(19)
C2 N3 Li1 105.39(18)
C4 N3 Li1 101.37(18)
N1 C3 C4 111.5(2)
N1 C3 H3A 109.3
C4 C3 H3A 109.3
N1 C3 H3B 109.3
C4 C3 H3B 109.3
H3A C3 H3B 108
C38 N4 C37 107.8(2)
C38 N4 C33 109.7(2)
C37 N4 C33 110.3(2)
C38 N4 Li2 111.84(18)
C37 N4 Li2 112.30(19)
C33 N4 Li2 104.9(2)
N3 C4 C3 110.8(2)
N3 C4 H4A 109.5
C3 C4 H4A 109.5
N3 C4 H4B 109.5
C3 C4 H4B 109.5
H4A C4 H4B 108.1
C35 N5 C31 108.6(2)
C35 N5 C36 109.1(2)
C31 N5 C36 110.8(2)
C35 N5 Li2 117.80(19)
C31 N5 Li2 107.94(19)
C36 N5 Li2 102.45(18)
N2 C5 H5A 109.5
N2 C5 H5B 109.5
H5A C5 H5B 109.5
N2 C5 H5C 109.5
H5A C5 H5C 109.5
H5B C5 H5C 109.5
C39 N6 C32 109.0(2)
C39 N6 C34 109.6(2)
C32 N6 C34 110.4(2)
C39 N6 Li2 121.22(19)
C32 N6 Li2 105.90(18)
C34 N6 Li2 100.14(19)
N2 C6 H6A 109.5
N2 C6 H6B 109.5
H6A C6 H6B 109.5
N2 C6 H6C 109.5
H6A C6 H6C 109.5
H6B C6 H6C 109.5
N3 C7 H7A 109.5
N3 C7 H7B 109.5
H7A C7 H7B 109.5
N3 C7 H7C 109.5
H7A C7 H7C 109.5
H7B C7 H7C 109.5
N1 C8 H8A 109.5
N1 C8 H8B 109.5
H8A C8 H8B 109.5
N1 C8 H8C 109.5
H8A C8 H8C 109.5
H8B C8 H8C 109.5
N1 C9 H9A 109.5
N1 C9 H9B 109.5
H9A C9 H9B 109.5
N1 C9 H9C 109.5
H9A C9 H9C 109.5
H9B C9 H9C 109.5
O1 C11 C16 121.8(2)
O1 C11 C12 121.1(2)
C16 C11 C12 117.1(2)
C13 C12 C11 119.1(2)
C13 C12 C17 120.6(2)
C11 C12 C17 120.3(2)
C12 C13 C14 123.5(2)
C12 C13 H13 118.3
C14 C13 H13 118.3
C15 C14 C13 116.6(2)
C15 C14 C21 121.7(2)
C13 C14 C21 121.7(2)
C14 C15 C16 123.3(2)
C14 C15 H15 118.4
C16 C15 H15 118.4
C15 C16 C11 119.7(2)
C15 C16 C22 119.5(2)
C11 C16 C22 120.8(2)
C19 C17 C12 109.3(2)
C19 C17 C18 110.3(2)
C12 C17 C18 110.9(2)
C19 C17 C20 106.9(2)
C12 C17 C20 112.4(2)
C18 C17 C20 107.0(2)
C17 C18 H18A 109.5
C17 C18 H18B 109.5
H18A C18 H18B 109.5
C17 C18 H18C 109.5
H18A C18 H18C 109.5
H18B C18 H18C 109.5
C17 C19 H19A 109.5
C17 C19 H19B 109.5
H19A C19 H19B 109.5
C17 C19 H19C 109.5
H19A C19 H19C 109.5
H19B C19 H19C 109.5
C17 C20 H20A 109.5
C17 C20 H20B 109.5
H20A C20 H20B 109.5
C17 C20 H20C 109.5
H20A C20 H20C 109.5
H20B C20 H20C 109.5
C14 C21 H21A 109.5
C14 C21 H21B 109.5
H21A C21 H21B 109.5
C14 C21 H21C 109.5
H21A C21 H21C 109.5
H21B C21 H21C 109.5
C24 C22 C23 107.6(2)
C24 C22 C16 110.2(2)
C23 C22 C16 112.1(2)
C24 C22 C25 109.1(2)
C23 C22 C25 106.5(2)
C16 C22 C25 111.1(2)
C22 C23 H23A 109.5
C22 C23 H23B 109.5
H23A C23 H23B 109.5
C22 C23 H23C 109.5
H23A C23 H23C 109.5
H23B C23 H23C 109.5
C22 C24 H24A 109.5
C22 C24 H24B 109.5
H24A C24 H24B 109.5
C22 C24 H24C 109.5
H24A C24 H24C 109.5
H24B C24 H24C 109.5
C22 C25 H25A 109.5
C22 C25 H25B 109.5
H25A C25 H25B 109.5
C22 C25 H25C 109.5
H25A C25 H25C 109.5
H25B C25 H25C 109.5
N5 C31 C32 111.9(2)
N5 C31 H31A 109.2
C32 C31 H31A 109.2
N5 C31 H31B 109.2
C32 C31 H31B 109.2
H31A C31 H31B 107.9
N6 C32 C31 112.5(2)
N6 C32 H32A 109.1
C31 C32 H32A 109.1
N6 C32 H32B 109.1
C31 C32 H32B 109.1
H32A C32 H32B 107.8
N4 C33 C34 111.0(2)
N4 C33 H33A 109.4
C34 C33 H33A 109.4
N4 C33 H33B 109.4
C34 C33 H33B 109.4
H33A C33 H33B 108
N6 C34 C33 112.2(2)
N6 C34 H34A 109.2
C33 C34 H34A 109.2
N6 C34 H34B 109.2
C33 C34 H34B 109.2
H34A C34 H34B 107.9
N5 C35 H35A 109.5
N5 C35 H35B 109.5
H35A C35 H35B 109.5
N5 C35 H35C 109.5
H35A C35 H35C 109.5
H35B C35 H35C 109.5
N5 C36 H36A 109.5
N5 C36 H36B 109.5
H36A C36 H36B 109.5
N5 C36 H36C 109.5
H36A C36 H36C 109.5
H36B C36 H36C 109.5
N4 C37 H37A 109.5
N4 C37 H37B 109.5
H37A C37 H37B 109.5
N4 C37 H37C 109.5
H37A C37 H37C 109.5
H37B C37 H37C 109.5
N4 C38 H38A 109.5
N4 C38 H38B 109.5
H38A C38 H38B 109.5
N4 C38 H38C 109.5
H38A C38 H38C 109.5
H38B C38 H38C 109.5
N6 C39 H39A 109.5
N6 C39 H39B 109.5
H39A C39 H39B 109.5
N6 C39 H39C 109.5
H39A C39 H39C 109.5
H39B C39 H39C 109.5
O2 C41 C46 120.9(2)
O2 C41 C42 121.2(2)
C46 C41 C42 118.0(2)
C43 C42 C41 119.0(2)
C43 C42 C47 120.6(2)
C41 C42 C47 120.5(2)
C44 C43 C42 123.4(2)
C44 C43 H43 118.3
C42 C43 H43 118.3
C43 C44 C45 116.9(2)
C43 C44 C51 121.6(2)
C45 C44 C51 121.5(2)
C44 C45 C46 123.2(2)
C44 C45 H45 118.4
C46 C45 H45 118.4
C45 C46 C41 119.0(2)
C45 C46 C52 120.1(2)
C41 C46 C52 120.9(2)
C50 C47 C49 106.9(2)
C50 C47 C48 107.2(2)
C49 C47 C48 109.9(2)
C50 C47 C42 112.8(2)
C49 C47 C42 108.8(2)
C48 C47 C42 111.1(2)
C47 C48 H48A 109.5
C47 C48 H48B 109.5
H48A C48 H48B 109.5
C47 C48 H48C 109.5
H48A C48 H48C 109.5
H48B C48 H48C 109.5
C47 C49 H49A 109.5
C47 C49 H49B 109.5
H49A C49 H49B 109.5
C47 C49 H49C 109.5
H49A C49 H49C 109.5
H49B C49 H49C 109.5
C47 C50 H50A 109.5
C47 C50 H50B 109.5
H50A C50 H50B 109.5
C47 C50 H50C 109.5
H50A C50 H50C 109.5
H50B C50 H50C 109.5
C44 C51 H51A 109.5
C44 C51 H51B 109.5
H51A C51 H51B 109.5
C44 C51 H51C 109.5
H51A C51 H51C 109.5
H51B C51 H51C 109.5
C53 C52 C54 107.6(2)
C53 C52 C55 106.4(2)
C54 C52 C55 109.7(2)
C53 C52 C46 112.5(2)
C54 C52 C46 108.7(2)
C55 C52 C46 111.74(19)
C52 C53 H53A 109.5
C52 C53 H53B 109.5
H53A C53 H53B 109.5
C52 C53 H53C 109.5
H53A C53 H53C 109.5
H53B C53 H53C 109.5
C52 C54 H54A 109.5
C52 C54 H54B 109.5
H54A C54 H54B 109.5
C52 C54 H54C 109.5
H54A C54 H54C 109.5
H54B C54 H54C 109.5
C52 C55 H55A 109.5
C52 C55 H55B 109.5
H55A C55 H55B 109.5
C52 C55 H55C 109.5
H55A C55 H55C 109.5
H55B C55 H55C 109.5

loop_
_geom_bond_atom_site_label_1
_geom_bond_atom_site_label_2
_geom_bond_distance
O1 C11 1.305(3)
O1 Li1 1.802(4)
N1 C8 1.465(3)
N1 C9 1.469(3)
N1 C3 1.483(3)
N1 Li1 2.154(4)
C1 N2 1.466(3)
C1 C2 1.516(4)
C1 H1A 0.99
C1 H1B 0.99
Li1 N2 2.137(5)
Li1 N3 2.266(5)
O2 C41 1.314(3)
O2 Li2 1.791(4)
N2 C6 1.468(3)
N2 C5 1.471(3)
C2 N3 1.477(3)
C2 H2A 0.99
C2 H2B 0.99
Li2 N5 2.152(5)
Li2 N4 2.165(4)
Li2 N6 2.305(5)
N3 C7 1.471(3)
N3 C4 1.479(3)
C3 C4 1.515(4)
C3 H3A 0.99
C3 H3B 0.99
N4 C38 1.471(3)
N4 C37 1.472(3)
N4 C33 1.477(3)
C4 H4A 0.99
C4 H4B 0.99
N5 C35 1.460(3)
N5 C31 1.467(3)
N5 C36 1.470(3)
C5 H5A 0.98
C5 H5B 0.98
C5 H5C 0.98
N6 C39 1.467(4)
N6 C32 1.473(3)
N6 C34 1.476(3)
C6 H6A 0.98
C6 H6B 0.98
C6 H6C 0.98
C7 H7A 0.98
C7 H7B 0.98
C7 H7C 0.98
C8 H8A 0.98
C8 H8B 0.98
C8 H8C 0.98
C9 H9A 0.98
C9 H9B 0.98
C9 H9C 0.98
C11 C16 1.425(3)
C11 C12 1.445(3)
C12 C13 1.390(3)
C12 C17 1.534(3)
C13 C14 1.392(3)
C13 H13 0.95
C14 C15 1.387(3)
C14 C21 1.515(3)
C15 C16 1.393(3)
C15 H15 0.95
C16 C22 1.541(4)
C17 C19 1.532(4)
C17 C18 1.537(3)
C17 C20 1.540(3)
C18 H18A 0.98
C18 H18B 0.98
C18 H18C 0.98
C19 H19A 0.98
C19 H19B 0.98
C19 H19C 0.98
C20 H20A 0.98
C20 H20B 0.98
C20 H20C 0.98
C21 H21A 0.98
C21 H21B 0.98
C21 H21C 0.98
C22 C24 1.528(4)
C22 C23 1.535(4)
C22 C25 1.548(4)
C23 H23A 0.98
C23 H23B 0.98
C23 H23C 0.98
C24 H24A 0.98
C24 H24B 0.98
C24 H24C 0.98
C25 H25A 0.98
C25 H25B 0.98
C25 H25C 0.98
C31 C32 1.521(4)
C31 H31A 0.99
C31 H31B 0.99
C32 H32A 0.99
C32 H32B 0.99
C33 C34 1.514(4)
C33 H33A 0.99
C33 H33B 0.99
C34 H34A 0.99
C34 H34B 0.99
C35 H35A 0.98
C35 H35B 0.98
C35 H35C 0.98
C36 H36A 0.98
C36 H36B 0.98
C36 H36C 0.98
C37 H37A 0.98
C37 H37B 0.98
C37 H37C 0.98
C38 H38A 0.98
C38 H38B 0.98
C38 H38C 0.98
C39 H39A 0.98
C39 H39B 0.98
C39 H39C 0.98
C41 C46 1.428(3)
C41 C42 1.436(3)
C42 C43 1.392(3)
C42 C47 1.541(3)
C43 C44 1.385(3)
C43 H43 0.95
C44 C45 1.390(3)
C44 C51 1.519(3)
C45 C46 1.397(3)
C45 H45 0.95
C46 C52 1.539(3)
C47 C50 1.534(3)
C47 C49 1.536(3)
C47 C48 1.536(3)
C48 H48A 0.98
C48 H48B 0.98
C48 H48C 0.98
C49 H49A 0.98
C49 H49B 0.98
C49 H49C 0.98
C50 H50A 0.98
C50 H50B 0.98
C50 H50C 0.98
C51 H51A 0.98
C51 H51B 0.98
C51 H51C 0.98
C52 C53 1.531(3)
C52 C54 1.537(3)
C52 C55 1.538(3)
C53 H53A 0.98
C53 H53B 0.98
C53 H53C 0.98
C54 H54A 0.98
C54 H54B 0.98
C54 H54C 0.98
C55 H55A 0.98
C55 H55B 0.98
C55 H55C 0.98
